data_4071050
loop_
_publ_author_name
'Cadierno, Victorio'
'D\'iez, Josefina'
'Garc\'ia-\'Alvarez, Joaqu\'in'
'Gimeno, Jos\'e'

_publ_section_title
;
 (\h6-Arene)&#x2212;Ruthenium(II) Complexes Containing Methanide and
 Methandiide Anions of Ph2P(&#xE5FB;S)CH2P(&#xE5FB;NR)Ph2: Unprecedented
 Insertion of Isocyanide into a Ruthenium&#x2212;Carbene Bond
;
_journal_issue 8
_journal_name_full Organometallics
_journal_page_first 1809
_journal_paper_doi 10.1021/om701228a
_journal_volume 27
_journal_year 2008
_chemical_compound_source synthesis
_chemical_formula_moiety 'C39 H45 N O2 P3 Ru S2, F6 Sb'
_chemical_formula_sum 'C39 H45 F6 N O2 P3 Ru S2 Sb'
_chemical_formula_weight 1053.61
_chemical_name_systematic
;
 ?
;
_space_group_IT_number 2
_symmetry_cell_setting triclinic
_symmetry_space_group_name_Hall '-P 1'
_symmetry_space_group_name_H-M 'P -1'
_atom_sites_solution_hydrogens geom
_atom_sites_solution_primary direct
_atom_sites_solution_secondary difmap
_audit_creation_method SHELXL-97
_cell_angle_alpha 97.0420(10)
_cell_angle_beta 95.0580(10)
_cell_angle_gamma 90.7310(10)
_cell_formula_units_Z 2
_cell_length_a 11.3019(2)
_cell_length_b 12.3320(2)
_cell_length_c 16.0514(3)
_cell_measurement_temperature 297(2)
_cell_volume 2211.01(7)
_computing_cell_refinement 'Bruker SMART (Bruker 2001)'
_computing_data_collection 'Bruker SMART (Bruker 2001)'
_computing_data_reduction 'Bruker SAINT (Bruker 2000)'
_computing_molecular_graphics 'PLATON (Spek, 2006)'
_computing_publication_material 'SHELXL-97 (Sheldrick, 1997)'
_computing_structure_refinement 'SHELXL-97 (Sheldrick, 1997)'
_computing_structure_solution 'SHELXS-97 (Sheldrick, 1990)'
_diffrn_ambient_temperature 297(2)
_diffrn_measured_fraction_theta_full 0.924
_diffrn_measured_fraction_theta_max 0.924
_diffrn_measurement_device_type 'CCD area detector'
_diffrn_measurement_method 'phi and omega scans'
_diffrn_radiation_monochromator graphite
_diffrn_radiation_source 'fine-focus sealed tube'
_diffrn_radiation_type CuK\a
_diffrn_radiation_wavelength 1.54178
_diffrn_reflns_av_R_equivalents 0.0353
_diffrn_reflns_av_sigmaI/netI 0.0380
_diffrn_reflns_limit_h_max 11
_diffrn_reflns_limit_h_min -13
_diffrn_reflns_limit_k_max 14
_diffrn_reflns_limit_k_min -14
_diffrn_reflns_limit_l_max 19
_diffrn_reflns_limit_l_min -19
_diffrn_reflns_number 20114
_diffrn_reflns_theta_full 70.63
_diffrn_reflns_theta_max 70.63
_diffrn_reflns_theta_min 2.79
_exptl_absorpt_coefficient_mu 10.030
_exptl_absorpt_correction_T_max 0.606
_exptl_absorpt_correction_T_min 0.466
_exptl_absorpt_correction_type empirical
_exptl_absorpt_process_details 'SADABS (Sheldrick,G.M.,1997-2001)'
_exptl_crystal_colour red
_exptl_crystal_density_diffrn 1.583
_exptl_crystal_density_method 'not measured'
_exptl_crystal_description prisma
_exptl_crystal_F_000 1056
_exptl_crystal_size_max 0.09
_exptl_crystal_size_mid 0.08
_exptl_crystal_size_min 0.05
_refine_diff_density_max 1.035
_refine_diff_density_min -0.745
_refine_diff_density_rms 0.082
_refine_ls_extinction_method none
_refine_ls_goodness_of_fit_ref 1.048
_refine_ls_hydrogen_treatment constr
_refine_ls_matrix_type full
_refine_ls_number_parameters 501
_refine_ls_number_reflns 7828
_refine_ls_number_restraints 0
_refine_ls_restrained_S_all 1.048
_refine_ls_R_factor_all 0.0461
_refine_ls_R_factor_gt 0.0415
_refine_ls_shift/su_max 0.001
_refine_ls_shift/su_mean 0.000
_refine_ls_structure_factor_coef Fsqd
_refine_ls_weighting_details 'calc w=1/[\s^2^(Fo^2^)+(0.0745P)^2^+0.8229P] where P=(Fo^2^+2Fc^2^)/3'
_refine_ls_weighting_scheme calc
_refine_ls_wR_factor_gt 0.1164
_refine_ls_wR_factor_ref 0.1216
_reflns_number_gt 6859
_reflns_number_total 7828
_reflns_threshold_expression >2sigma(I)
_cod_data_source_file om701228a-file002.cif
_cod_data_source_block 4g
_cod_depositor_comments
;
The following automatic conversions were performed:

'_symmetry_cell_setting' value 'Triclinic' changed to 'triclinic'
according to /home/saulius/struct/CIF-dictionaries/cif_core.dic
dictionary named 'cif_core.dic' version 2.4.1 from
2010-06-29.

'_exptl_absorpt_correction_type' value 'Empirical'
changed to 'empirical' according to
/home/saulius/struct/CIF-dictionaries/cif_core.dic dictionary named
'cif_core.dic' version 2.4.1 from 2010-06-29.

Automatic conversion script
Id: cif_fix_values 1715 2011-07-08 13:25:40Z adriana 
;
_cod_original_sg_symbol_H-M 'P-1   '
_cod_database_code 4071050

loop_
_symmetry_equiv_pos_as_xyz
'x, y, z'
'-x, -y, -z'

loop_
_atom_site_label
_atom_site_type_symbol
_atom_site_fract_x
_atom_site_fract_y
_atom_site_fract_z
_atom_site_U_iso_or_equiv
_atom_site_adp_type
_atom_site_occupancy
_atom_site_symmetry_multiplicity
_atom_site_calc_flag
_atom_site_refinement_flags
C1 C 0.7569(3) 0.6630(3) 0.2357(2) 0.0439(7) Uani 1 1 d .
H1 H 0.8090 0.7203 0.2205 0.053 Uiso 1 1 calc R
C2 C 0.4457(5) 0.3749(5) 0.3483(4) 0.0858(15) Uani 1 1 d .
H2A H 0.4425 0.3890 0.4089 0.103 Uiso 1 1 calc R
H2B H 0.3938 0.4254 0.3220 0.103 Uiso 1 1 calc R
C3 C 0.4062(6) 0.2625(6) 0.3183(5) 0.110(2) Uani 1 1 d .
H3A H 0.4490 0.2134 0.3514 0.165 Uiso 1 1 calc R
H3B H 0.4210 0.2454 0.2602 0.165 Uiso 1 1 calc R
H3C H 0.3227 0.2547 0.3236 0.165 Uiso 1 1 calc R
C4 C 0.7155(5) 0.3618(4) 0.4883(3) 0.0749(13) Uani 1 1 d .
H4A H 0.7781 0.3423 0.4520 0.090 Uiso 1 1 calc R
H4B H 0.6545 0.3045 0.4777 0.090 Uiso 1 1 calc R
C5 C 0.7647(5) 0.3723(5) 0.5784(3) 0.0847(15) Uani 1 1 d .
H5A H 0.8271 0.4271 0.5880 0.127 Uiso 1 1 calc R
H5B H 0.7959 0.3035 0.5910 0.127 Uiso 1 1 calc R
H5C H 0.7028 0.3930 0.6140 0.127 Uiso 1 1 calc R
C6 C 0.9667(3) 0.5305(3) 0.2579(2) 0.0470(8) Uani 1 1 d .
C7 C 1.0438(4) 0.6008(4) 0.2261(3) 0.0598(10) Uani 1 1 d .
H7 H 1.0289 0.6751 0.2296 0.072 Uiso 1 1 calc R
C8 C 1.1429(4) 0.5596(5) 0.1891(3) 0.0744(13) Uani 1 1 d .
H8 H 1.1946 0.6066 0.1681 0.089 Uiso 1 1 calc R
C9 C 1.1652(5) 0.4497(5) 0.1833(3) 0.0799(14) Uani 1 1 d .
H9 H 1.2319 0.4225 0.1585 0.096 Uiso 1 1 calc R
C10 C 1.0898(5) 0.3811(4) 0.2138(3) 0.0742(13) Uani 1 1 d .
H10 H 1.1049 0.3067 0.2094 0.089 Uiso 1 1 calc R
C11 C 0.9898(4) 0.4205(4) 0.2515(3) 0.0588(9) Uani 1 1 d .
H11 H 0.9388 0.3727 0.2724 0.071 Uiso 1 1 calc R
C12 C 0.8978(3) 0.6785(3) 0.3971(2) 0.0492(8) Uani 1 1 d .
C13 C 0.9482(4) 0.7789(3) 0.3881(3) 0.0553(9) Uani 1 1 d .
H13 H 0.9481 0.8017 0.3350 0.066 Uiso 1 1 calc R
C14 C 0.9990(4) 0.8454(4) 0.4586(3) 0.0701(12) Uani 1 1 d .
H14 H 1.0340 0.9122 0.4521 0.084 Uiso 1 1 calc R
C15 C 0.9984(5) 0.8145(5) 0.5368(3) 0.0819(15) Uani 1 1 d .
H15 H 1.0327 0.8597 0.5836 0.098 Uiso 1 1 calc R
C16 C 0.9473(5) 0.7171(6) 0.5463(3) 0.0872(16) Uani 1 1 d .
H16 H 0.9453 0.6968 0.6001 0.105 Uiso 1 1 calc R
C17 C 0.8977(4) 0.6467(5) 0.4767(3) 0.0695(12) Uani 1 1 d .
H17 H 0.8650 0.5792 0.4839 0.083 Uiso 1 1 calc R
C18 C 0.7483(4) 0.4552(3) 0.1045(2) 0.0544(9) Uani 1 1 d .
C19 C 0.8317(4) 0.4473(4) 0.0461(3) 0.0669(11) Uani 1 1 d .
H19 H 0.8546 0.5092 0.0233 0.080 Uiso 1 1 calc R
C20 C 0.8814(5) 0.3469(5) 0.0214(3) 0.0825(15) Uani 1 1 d .
H20 H 0.9382 0.3419 -0.0174 0.099 Uiso 1 1 calc R
C21 C 0.8464(6) 0.2559(5) 0.0543(4) 0.0862(17) Uani 1 1 d .
H21 H 0.8795 0.1889 0.0379 0.103 Uiso 1 1 calc R
C22 C 0.7621(5) 0.2630(5) 0.1120(4) 0.0808(14) Uani 1 1 d .
H22 H 0.7382 0.2007 0.1340 0.097 Uiso 1 1 calc R
C23 C 0.7133(4) 0.3624(4) 0.1371(3) 0.0649(11) Uani 1 1 d .
H23 H 0.6567 0.3670 0.1760 0.078 Uiso 1 1 calc R
C24 C 0.6972(3) 0.6695(3) 0.0568(2) 0.0518(8) Uani 1 1 d .
C25 C 0.7941(4) 0.7385(4) 0.0539(3) 0.0617(10) Uani 1 1 d .
H25 H 0.8580 0.7405 0.0949 0.074 Uiso 1 1 calc R
C26 C 0.7959(5) 0.8045(5) -0.0098(3) 0.0766(13) Uani 1 1 d .
H26 H 0.8603 0.8518 -0.0111 0.092 Uiso 1 1 calc R
C27 C 0.7026(5) 0.8002(5) -0.0708(3) 0.0830(15) Uani 1 1 d .
H27 H 0.7037 0.8448 -0.1135 0.100 Uiso 1 1 calc R
C28 C 0.6069(5) 0.7298(5) -0.0691(3) 0.0794(14) Uani 1 1 d .
H28 H 0.5443 0.7267 -0.1110 0.095 Uiso 1 1 calc R
C29 C 0.6036(4) 0.6642(4) -0.0056(3) 0.0626(10) Uani 1 1 d .
H29 H 0.5392 0.6168 -0.0046 0.075 Uiso 1 1 calc R
C30 C 0.4620(5) 0.8348(4) 0.1945(3) 0.0709(12) Uani 1 1 d .
C31 C 0.5782(5) 0.8667(4) 0.1890(3) 0.0749(13) Uani 1 1 d .
H31 H 0.6059 0.8678 0.1362 0.090 Uiso 1 1 calc R
C32 C 0.6561(4) 0.8976(4) 0.2622(4) 0.0689(12) Uani 1 1 d .
H32 H 0.7343 0.9176 0.2564 0.083 Uiso 1 1 calc R
C33 C 0.6174(4) 0.8990(3) 0.3452(3) 0.0636(11) Uani 1 1 d .
C34 C 0.4979(4) 0.8627(3) 0.3481(3) 0.0568(9) Uani 1 1 d .
H34 H 0.4691 0.8589 0.4001 0.068 Uiso 1 1 calc R
C35 C 0.4216(4) 0.8323(4) 0.2737(3) 0.0648(11) Uani 1 1 d .
H35 H 0.3435 0.8104 0.2779 0.078 Uiso 1 1 calc R
C36 C 0.3799(6) 0.8027(6) 0.1148(4) 0.104(2) Uani 1 1 d .
H36A H 0.4241 0.8030 0.0664 0.156 Uiso 1 1 calc R
H36B H 0.3169 0.8539 0.1119 0.156 Uiso 1 1 calc R
H36C H 0.3468 0.7308 0.1157 0.156 Uiso 1 1 calc R
C37 C 0.6955(5) 0.9446(4) 0.4218(4) 0.0832(16) Uani 1 1 d .
H37 H 0.7774 0.9275 0.4105 0.100 Uiso 1 1 calc R
C38 C 0.6866(6) 1.0703(5) 0.4322(5) 0.111(2) Uani 1 1 d .
H38A H 0.6056 1.0901 0.4379 0.167 Uiso 1 1 calc R
H38B H 0.7132 1.0981 0.3835 0.167 Uiso 1 1 calc R
H38C H 0.7355 1.1011 0.4815 0.167 Uiso 1 1 calc R
C39 C 0.6728(7) 0.8991(6) 0.5009(4) 0.106(2) Uani 1 1 d .
H39A H 0.5962 0.9212 0.5174 0.159 Uiso 1 1 calc R
H39B H 0.7330 0.9259 0.5448 0.159 Uiso 1 1 calc R
H39C H 0.6745 0.8207 0.4916 0.159 Uiso 1 1 calc R
N1 N 0.7658(3) 0.4842(3) 0.3313(2) 0.0506(7) Uani 1 1 d .
O1 O 0.6658(3) 0.4638(2) 0.47019(16) 0.0546(6) Uani 1 1 d .
O2 O 0.5675(3) 0.3912(2) 0.32743(18) 0.0592(7) Uani 1 1 d .
F1 F 0.2169(8) 1.0136(9) 0.1838(9) 0.289(6) Uani 1 1 d .
F2 F 0.1357(7) 0.9402(9) 0.3054(6) 0.261(6) Uani 1 1 d .
F3 F 0.0652(15) 1.1279(6) 0.2501(8) 0.333(8) Uani 1 1 d .
F4 F -0.0699(6) 0.9569(11) 0.2460(9) 0.352(9) Uani 1 1 d .
F5 F 0.0043(13) 1.0255(10) 0.1145(6) 0.334(8) Uani 1 1 d .
F6 F 0.0624(14) 0.8481(5) 0.1709(7) 0.306(7) Uani 1 1 d .
P1 P 0.64623(8) 0.48995(8) 0.37593(6) 0.0476(2) Uani 1 1 d .
P2 P 0.83810(8) 0.58483(7) 0.30689(5) 0.04249(19) Uani 1 1 d .
P3 P 0.68706(8) 0.58589(8) 0.14157(5) 0.0471(2) Uani 1 1 d .
S1 S 0.52056(8) 0.56971(9) 0.17294(6) 0.0557(2) Uani 1 1 d .
S2 S 0.56501(9) 0.63295(8) 0.38812(6) 0.0558(2) Uani 1 1 d .
Ru1 Ru 0.58616(2) 0.73420(2) 0.269510(17) 0.04722(10) Uani 1 1 d .
Sb1 Sb 0.06463(4) 0.98826(3) 0.21020(2) 0.07950(13) Uani 1 1 d .

loop_
_atom_site_aniso_label
_atom_site_aniso_U_11
_atom_site_aniso_U_22
_atom_site_aniso_U_33
_atom_site_aniso_U_23
_atom_site_aniso_U_13
_atom_site_aniso_U_12
C1 0.0409(17) 0.0495(19) 0.0415(16) 0.0041(13) 0.0076(13) -0.0018(13)
C2 0.060(3) 0.096(4) 0.100(4) 0.003(3) 0.019(3) -0.022(3)
C3 0.101(5) 0.117(5) 0.109(5) 0.014(4) 0.005(4) -0.052(4)
C4 0.096(4) 0.065(3) 0.068(3) 0.020(2) 0.017(2) 0.020(2)
C5 0.074(3) 0.108(4) 0.076(3) 0.030(3) 0.005(2) 0.026(3)
C6 0.0448(18) 0.058(2) 0.0381(16) 0.0060(14) 0.0055(13) 0.0036(15)
C7 0.055(2) 0.069(3) 0.058(2) 0.0103(18) 0.0160(17) 0.0022(18)
C8 0.061(3) 0.101(4) 0.067(3) 0.013(2) 0.028(2) -0.001(2)
C9 0.063(3) 0.108(4) 0.072(3) 0.004(3) 0.025(2) 0.022(3)
C10 0.075(3) 0.073(3) 0.077(3) 0.009(2) 0.016(2) 0.024(2)
C11 0.061(2) 0.059(2) 0.059(2) 0.0127(18) 0.0102(18) 0.0086(18)
C12 0.0420(18) 0.060(2) 0.0453(18) 0.0038(15) 0.0052(14) 0.0030(15)
C13 0.057(2) 0.053(2) 0.053(2) 0.0018(16) -0.0006(16) 0.0012(17)
C14 0.067(3) 0.059(3) 0.077(3) -0.009(2) -0.007(2) 0.001(2)
C15 0.071(3) 0.103(4) 0.062(3) -0.018(3) -0.009(2) 0.004(3)
C16 0.091(4) 0.123(5) 0.045(2) 0.008(3) -0.004(2) -0.006(3)
C17 0.067(3) 0.095(4) 0.045(2) 0.012(2) -0.0001(18) -0.013(2)
C18 0.056(2) 0.060(2) 0.0439(18) -0.0019(16) -0.0002(15) -0.0015(17)
C19 0.071(3) 0.074(3) 0.056(2) 0.004(2) 0.0139(19) 0.012(2)
C20 0.083(3) 0.094(4) 0.067(3) -0.009(3) 0.009(2) 0.021(3)
C21 0.095(4) 0.080(4) 0.076(3) -0.013(3) -0.006(3) 0.027(3)
C22 0.095(4) 0.065(3) 0.079(3) 0.000(2) -0.003(3) 0.004(3)
C23 0.073(3) 0.059(3) 0.060(2) -0.0015(19) 0.003(2) -0.003(2)
C24 0.053(2) 0.059(2) 0.0431(18) 0.0059(15) 0.0065(15) -0.0015(16)
C25 0.056(2) 0.076(3) 0.054(2) 0.0130(19) 0.0068(17) -0.0058(19)
C26 0.082(3) 0.087(3) 0.064(3) 0.020(2) 0.015(2) -0.018(3)
C27 0.096(4) 0.094(4) 0.064(3) 0.032(3) 0.009(3) -0.007(3)
C28 0.075(3) 0.116(4) 0.050(2) 0.026(2) -0.002(2) -0.001(3)
C29 0.063(2) 0.076(3) 0.049(2) 0.0093(18) 0.0016(17) -0.007(2)
C30 0.070(3) 0.074(3) 0.069(3) 0.015(2) 0.000(2) 0.024(2)
C31 0.090(4) 0.066(3) 0.075(3) 0.028(2) 0.019(3) 0.020(2)
C32 0.058(2) 0.049(2) 0.104(4) 0.018(2) 0.024(2) 0.0042(18)
C33 0.059(2) 0.045(2) 0.085(3) 0.0013(19) 0.006(2) 0.0072(17)
C34 0.053(2) 0.056(2) 0.060(2) 0.0017(17) 0.0082(17) 0.0096(17)
C35 0.051(2) 0.071(3) 0.072(3) 0.005(2) 0.0012(19) 0.0144(19)
C36 0.103(5) 0.132(6) 0.073(3) 0.007(3) -0.018(3) 0.043(4)
C37 0.057(3) 0.067(3) 0.116(4) -0.018(3) -0.009(3) 0.010(2)
C38 0.093(4) 0.074(4) 0.153(6) -0.025(4) -0.002(4) -0.004(3)
C39 0.124(5) 0.093(4) 0.090(4) -0.010(3) -0.027(4) 0.016(4)
N1 0.0507(17) 0.0519(18) 0.0512(16) 0.0083(13) 0.0123(13) 0.0016(13)
O1 0.0632(16) 0.0541(15) 0.0492(13) 0.0102(11) 0.0152(11) 0.0023(12)
O2 0.0582(16) 0.0613(17) 0.0586(15) 0.0035(12) 0.0151(12) -0.0126(13)
F1 0.194(7) 0.275(10) 0.461(17) 0.202(11) 0.165(10) 0.027(7)
F2 0.201(7) 0.361(13) 0.237(8) 0.182(9) -0.084(6) -0.112(8)
F3 0.59(2) 0.100(5) 0.322(13) -0.029(6) 0.181(14) 0.022(8)
F4 0.103(4) 0.488(17) 0.568(19) 0.405(16) 0.130(7) 0.065(7)
F5 0.487(19) 0.331(13) 0.187(8) 0.170(9) -0.123(10) -0.131(13)
F6 0.54(2) 0.085(4) 0.272(10) -0.015(5) 0.001(12) -0.014(7)
P1 0.0500(5) 0.0478(5) 0.0465(5) 0.0067(4) 0.0129(4) -0.0033(4)
P2 0.0412(4) 0.0471(5) 0.0398(4) 0.0053(3) 0.0075(3) -0.0005(3)
P3 0.0462(5) 0.0541(5) 0.0405(4) 0.0040(3) 0.0045(3) -0.0034(4)
S1 0.0465(5) 0.0656(6) 0.0538(5) 0.0039(4) 0.0054(4) -0.0093(4)
S2 0.0606(6) 0.0566(5) 0.0539(5) 0.0100(4) 0.0204(4) 0.0071(4)
Ru1 0.04326(17) 0.05051(18) 0.04883(16) 0.00734(11) 0.00752(11) 0.00257(11)
Sb1 0.1000(3) 0.0603(2) 0.0817(2) 0.01274(15) 0.02430(18) -0.01498(17)

loop_
_atom_type_symbol
_atom_type_description
_atom_type_scat_dispersion_real
_atom_type_scat_dispersion_imag
_atom_type_scat_source
C C 0.0181 0.0091 'International Tables Vol C Tables 4.2.6.8 and 6.1.1.4'
H H 0.0000 0.0000 'International Tables Vol C Tables 4.2.6.8 and 6.1.1.4'
N N 0.0311 0.0180 'International Tables Vol C Tables 4.2.6.8 and 6.1.1.4'
O O 0.0492 0.0322 'International Tables Vol C Tables 4.2.6.8 and 6.1.1.4'
F F 0.0727 0.0534 'International Tables Vol C Tables 4.2.6.8 and 6.1.1.4'
P P 0.2955 0.4335 'International Tables Vol C Tables 4.2.6.8 and 6.1.1.4'
S S 0.3331 0.5567 'International Tables Vol C Tables 4.2.6.8 and 6.1.1.4'
Ru Ru 0.0552 3.2960 'International Tables Vol C Tables 4.2.6.8 and 6.1.1.4'
Sb Sb -0.0562 5.8946 'International Tables Vol C Tables 4.2.6.8 and 6.1.1.4'

loop_
_geom_angle_atom_site_label_1
_geom_angle_atom_site_label_2
_geom_angle_atom_site_label_3
_geom_angle
P2 C1 P3 115.4(2)
P2 C1 Ru1 119.36(17)
P3 C1 Ru1 92.00(14)
C3 C2 O2 109.3(5)
O1 C4 C5 109.4(4)
C11 C6 C7 119.3(4)
C11 C6 P2 121.1(3)
C7 C6 P2 119.7(3)
C8 C7 C6 119.9(4)
C9 C8 C7 120.4(5)
C10 C9 C8 119.9(5)
C9 C10 C11 120.8(5)
C6 C11 C10 119.8(4)
C17 C12 C13 119.2(4)
C17 C12 P2 119.0(3)
C13 C12 P2 121.8(3)
C12 C13 C14 119.9(4)
C15 C14 C13 121.0(5)
C16 C15 C14 119.5(4)
C15 C16 C17 121.2(5)
C12 C17 C16 119.2(5)
C23 C18 C19 119.5(4)
C23 C18 P3 119.3(3)
C19 C18 P3 121.2(4)
C18 C19 C20 120.2(5)
C21 C20 C19 119.7(5)
C20 C21 C22 120.3(5)
C23 C22 C21 120.1(6)
C22 C23 C18 120.2(5)
C29 C24 C25 120.0(4)
C29 C24 P3 118.1(3)
C25 C24 P3 121.9(3)
C26 C25 C24 120.0(4)
C27 C26 C25 119.9(5)
C26 C27 C28 120.2(5)
C29 C28 C27 120.5(4)
C28 C29 C24 119.4(4)
C31 C30 C35 119.1(5)
C31 C30 C36 120.1(5)
C35 C30 C36 120.8(5)
C31 C30 Ru1 70.0(3)
C35 C30 Ru1 71.2(3)
C36 C30 Ru1 130.8(4)
C30 C31 C32 121.1(5)
C30 C31 Ru1 73.9(3)
C32 C31 Ru1 70.2(3)
C31 C32 C33 121.7(4)
C31 C32 Ru1 72.2(3)
C33 C32 Ru1 73.6(3)
C34 C33 C32 115.3(4)
C34 C33 C37 123.3(5)
C32 C33 C37 121.2(5)
C34 C33 Ru1 69.9(2)
C32 C33 Ru1 68.5(2)
C37 C33 Ru1 135.7(3)
C35 C34 C33 121.9(4)
C35 C34 Ru1 72.4(2)
C33 C34 Ru1 72.8(2)
C30 C35 C34 120.9(5)
C30 C35 Ru1 72.6(3)
C34 C35 Ru1 70.4(2)
C39 C37 C33 115.3(5)
C39 C37 C38 111.5(5)
C33 C37 C38 108.3(5)
P1 N1 P2 126.2(2)
C4 O1 P1 120.1(3)
C2 O2 P1 119.7(3)
O2 P1 N1 104.23(16)
O2 P1 O1 105.15(15)
N1 P1 O1 111.99(16)
O2 P1 S2 114.92(13)
N1 P1 S2 117.56(13)
O1 P1 S2 102.53(11)
N1 P2 C1 114.44(17)
N1 P2 C6 107.12(18)
C1 P2 C6 108.48(16)
N1 P2 C12 113.57(17)
C1 P2 C12 107.61(17)
C6 P2 C12 105.13(17)
C1 P3 C24 106.89(17)
C1 P3 C18 118.56(17)
C24 P3 C18 105.57(19)
C1 P3 S1 101.17(12)
C24 P3 S1 112.79(14)
C18 P3 S1 111.97(14)
C1 P3 Ru1 49.74(11)
C24 P3 Ru1 102.50(13)
C18 P3 Ru1 151.89(13)
S1 P3 Ru1 56.77(4)
P3 S1 Ru1 80.29(4)
P1 S2 Ru1 112.36(5)
C32 Ru1 C31 37.7(2)
C32 Ru1 C34 66.94(17)
C31 Ru1 C34 78.53(18)
C32 Ru1 C1 90.48(15)
C31 Ru1 C1 98.96(17)
C34 Ru1 C1 146.47(14)
C32 Ru1 C35 78.44(18)
C31 Ru1 C35 65.19(19)
C34 Ru1 C35 37.24(16)
C1 Ru1 C35 163.93(16)
C32 Ru1 C33 37.93(19)
C31 Ru1 C33 68.1(2)
C34 Ru1 C33 37.29(17)
C1 Ru1 C33 110.42(15)
C35 Ru1 C33 67.38(17)
C32 Ru1 C30 66.7(2)
C31 Ru1 C30 36.1(2)
C34 Ru1 C30 66.46(17)
C1 Ru1 C30 128.43(17)
C35 Ru1 C30 36.14(18)
C33 Ru1 C30 79.79(18)
C32 Ru1 S2 131.99(15)
C31 Ru1 S2 161.39(14)
C34 Ru1 S2 82.86(12)
C1 Ru1 S2 96.26(9)
C35 Ru1 S2 99.81(13)
C33 Ru1 S2 96.51(13)
C30 Ru1 S2 133.84(15)
C32 Ru1 S1 138.31(15)
C31 Ru1 S1 104.30(15)
C34 Ru1 S1 135.61(11)
C1 Ru1 S1 77.71(9)
C35 Ru1 S1 102.82(12)
C33 Ru1 S1 169.27(12)
C30 Ru1 S1 89.67(14)
S2 Ru1 S1 89.34(4)
C32 Ru1 P3 107.70(13)
C31 Ru1 P3 92.03(14)
C34 Ru1 P3 169.82(11)
C1 Ru1 P3 38.26(9)
C35 Ru1 P3 134.72(12)
C33 Ru1 P3 141.72(13)
C30 Ru1 P3 103.63(13)
S2 Ru1 P3 106.57(3)
S1 Ru1 P3 42.94(3)
F4 Sb1 F5 95.6(6)
F4 Sb1 F3 95.3(7)
F5 Sb1 F3 87.3(6)
F4 Sb1 F6 84.0(7)
F5 Sb1 F6 92.9(6)
F3 Sb1 F6 179.3(6)
F4 Sb1 F2 87.2(4)
F5 Sb1 F2 174.9(6)
F3 Sb1 F2 96.7(6)
F6 Sb1 F2 83.2(5)
F4 Sb1 F1 172.5(4)
F5 Sb1 F1 91.7(6)
F3 Sb1 F1 86.3(6)
F6 Sb1 F1 94.4(6)
F2 Sb1 F1 85.4(5)

loop_
_geom_bond_atom_site_label_1
_geom_bond_atom_site_label_2
_geom_bond_distance
C1 P2 1.785(4)
C1 P3 1.797(3)
C1 Ru1 2.214(3)
C2 C3 1.462(9)
C2 O2 1.463(6)
C4 O1 1.436(6)
C4 C5 1.492(8)
C6 C11 1.378(6)
C6 C7 1.392(6)
C6 P2 1.810(4)
C7 C8 1.386(6)
C8 C9 1.375(8)
C9 C10 1.356(8)
C10 C11 1.394(7)
C12 C17 1.382(6)
C12 C13 1.386(6)
C12 P2 1.812(4)
C13 C14 1.388(6)
C14 C15 1.357(8)
C15 C16 1.357(9)
C16 C17 1.398(7)
C18 C23 1.382(6)
C18 C19 1.383(6)
C18 P3 1.816(4)
C19 C20 1.394(7)
C20 C21 1.366(9)
C21 C22 1.383(9)
C22 C23 1.380(7)
C24 C29 1.386(6)
C24 C25 1.386(6)
C24 P3 1.816(4)
C25 C26 1.384(7)
C26 C27 1.370(8)
C27 C28 1.382(8)
C28 C29 1.380(7)
C30 C31 1.380(8)
C30 C35 1.391(7)
C30 C36 1.521(7)
C30 Ru1 2.251(4)
C31 C32 1.414(8)
C31 Ru1 2.202(5)
C32 C33 1.438(7)
C32 Ru1 2.176(4)
C33 C34 1.423(6)
C33 C37 1.494(7)
C33 Ru1 2.243(4)
C34 C35 1.418(6)
C34 Ru1 2.207(4)
C35 Ru1 2.233(4)
C37 C39 1.492(10)
C37 C38 1.545(8)
N1 P1 1.582(3)
N1 P2 1.585(3)
O1 P1 1.583(3)
O2 P1 1.581(3)
F1 Sb1 1.840(7)
F2 Sb1 1.829(6)
F3 Sb1 1.762(7)
F4 Sb1 1.728(5)
F5 Sb1 1.740(7)
F6 Sb1 1.764(7)
P1 S2 1.9948(14)
P3 S1 2.0040(13)
P3 Ru1 2.8996(10)
S1 Ru1 2.4608(10)
S2 Ru1 2.4282(10)

loop_
_geom_torsion_atom_site_label_1
_geom_torsion_atom_site_label_2
_geom_torsion_atom_site_label_3
_geom_torsion_atom_site_label_4
_geom_torsion
C11 C6 C7 C8 -0.5(6)
P2 C6 C7 C8 179.5(3)
C6 C7 C8 C9 0.3(7)
C7 C8 C9 C10 0.1(8)
C8 C9 C10 C11 -0.4(8)
C7 C6 C11 C10 0.3(6)
P2 C6 C11 C10 -179.8(3)
C9 C10 C11 C6 0.2(7)
C17 C12 C13 C14 0.7(6)
P2 C12 C13 C14 -176.3(3)
C12 C13 C14 C15 -1.1(7)
C13 C14 C15 C16 0.0(8)
C14 C15 C16 C17 1.5(9)
C13 C12 C17 C16 0.7(7)
P2 C12 C17 C16 177.8(4)
C15 C16 C17 C12 -1.9(9)
C23 C18 C19 C20 -1.1(7)
P3 C18 C19 C20 177.1(4)
C18 C19 C20 C21 0.8(8)
C19 C20 C21 C22 0.0(8)
C20 C21 C22 C23 -0.4(8)
C21 C22 C23 C18 0.1(7)
C19 C18 C23 C22 0.6(6)
P3 C18 C23 C22 -177.6(4)
C29 C24 C25 C26 1.9(7)
P3 C24 C25 C26 -177.1(4)
C24 C25 C26 C27 -1.1(8)
C25 C26 C27 C28 -0.2(9)
C26 C27 C28 C29 0.7(10)
C27 C28 C29 C24 0.1(8)
C25 C24 C29 C28 -1.4(7)
P3 C24 C29 C28 177.6(4)
C35 C30 C31 C32 -0.6(7)
C36 C30 C31 C32 179.5(5)
Ru1 C30 C31 C32 -54.1(4)
C35 C30 C31 Ru1 53.5(4)
C36 C30 C31 Ru1 -126.4(5)
C30 C31 C32 C33 -1.0(7)
Ru1 C31 C32 C33 -56.8(4)
C30 C31 C32 Ru1 55.8(4)
C31 C32 C33 C34 2.6(6)
Ru1 C32 C33 C34 -53.6(3)
C31 C32 C33 C37 -172.5(4)
Ru1 C32 C33 C37 131.4(4)
C31 C32 C33 Ru1 56.1(4)
C32 C33 C34 C35 -2.7(6)
C37 C33 C34 C35 172.2(4)
Ru1 C33 C34 C35 -55.6(4)
C32 C33 C34 Ru1 52.8(3)
C37 C33 C34 Ru1 -132.2(4)
C31 C30 C35 C34 0.4(7)
C36 C30 C35 C34 -179.7(5)
Ru1 C30 C35 C34 53.3(4)
C31 C30 C35 Ru1 -52.9(4)
C36 C30 C35 Ru1 127.0(5)
C33 C34 C35 C30 1.3(7)
Ru1 C34 C35 C30 -54.4(4)
C33 C34 C35 Ru1 55.7(4)
C34 C33 C37 C39 31.6(7)
C32 C33 C37 C39 -153.8(5)
Ru1 C33 C37 C39 -63.3(7)
C34 C33 C37 C38 -94.1(6)
C32 C33 C37 C38 80.5(6)
Ru1 C33 C37 C38 171.0(5)
C5 C4 O1 P1 159.8(4)
C3 C2 O2 P1 -160.7(4)
C2 O2 P1 N1 -176.1(4)
C2 O2 P1 O1 66.0(4)
C2 O2 P1 S2 -46.0(4)
P2 N1 P1 O2 138.1(2)
P2 N1 P1 O1 -108.8(2)
P2 N1 P1 S2 9.5(3)
C4 O1 P1 O2 55.1(4)
C4 O1 P1 N1 -57.4(4)
C4 O1 P1 S2 175.6(3)
P1 N1 P2 C1 -59.8(3)
P1 N1 P2 C6 179.9(2)
P1 N1 P2 C12 64.3(3)
P3 C1 P2 N1 -51.7(2)
Ru1 C1 P2 N1 56.4(2)
P3 C1 P2 C6 67.8(2)
Ru1 C1 P2 C6 175.96(18)
P3 C1 P2 C12 -178.93(19)
Ru1 C1 P2 C12 -70.8(2)
C11 C6 P2 N1 -3.1(4)
C7 C6 P2 N1 176.8(3)
C11 C6 P2 C1 -127.2(3)
C7 C6 P2 C1 52.8(3)
C11 C6 P2 C12 118.0(3)
C7 C6 P2 C12 -62.1(3)
C17 C12 P2 N1 12.6(4)
C13 C12 P2 N1 -170.4(3)
C17 C12 P2 C1 140.4(3)
C13 C12 P2 C1 -42.6(4)
C17 C12 P2 C6 -104.1(4)
C13 C12 P2 C6 72.9(4)
P2 C1 P3 C24 -143.7(2)
Ru1 C1 P3 C24 92.25(17)
P2 C1 P3 C18 -24.7(3)
Ru1 C1 P3 C18 -148.76(17)
P2 C1 P3 S1 98.07(18)
Ru1 C1 P3 S1 -25.96(13)
P2 C1 P3 Ru1 124.0(2)
C29 C24 P3 C1 -144.7(3)
C25 C24 P3 C1 34.3(4)
C29 C24 P3 C18 88.2(4)
C25 C24 P3 C18 -92.8(4)
C29 C24 P3 S1 -34.4(4)
C25 C24 P3 S1 144.6(3)
C29 C24 P3 Ru1 -93.4(3)
C25 C24 P3 Ru1 85.6(4)
C23 C18 P3 C1 85.4(4)
C19 C18 P3 C1 -92.8(4)
C23 C18 P3 C24 -154.9(3)
C19 C18 P3 C24 26.9(4)
C23 C18 P3 S1 -31.8(4)
C19 C18 P3 S1 150.0(3)
C23 C18 P3 Ru1 28.3(5)
C19 C18 P3 Ru1 -150.0(3)
C1 P3 S1 Ru1 23.54(13)
C24 P3 S1 Ru1 -90.31(14)
C18 P3 S1 Ru1 150.77(13)
O2 P1 S2 Ru1 -88.51(13)
N1 P1 S2 Ru1 34.74(15)
O1 P1 S2 Ru1 158.01(11)
C33 C32 Ru1 C31 132.0(4)
C31 C32 Ru1 C34 -101.4(3)
C33 C32 Ru1 C34 30.7(2)
C31 C32 Ru1 C1 104.1(3)
C33 C32 Ru1 C1 -123.8(3)
C31 C32 Ru1 C35 -64.2(3)
C33 C32 Ru1 C35 67.9(3)
C31 C32 Ru1 C33 -132.0(4)
C31 C32 Ru1 C30 -28.2(3)
C33 C32 Ru1 C30 103.8(3)
C31 C32 Ru1 S2 -157.0(2)
C33 C32 Ru1 S2 -25.0(3)
C31 C32 Ru1 S1 32.2(4)
C33 C32 Ru1 S1 164.3(2)
C31 C32 Ru1 P3 69.4(3)
C33 C32 Ru1 P3 -158.6(2)
C30 C31 Ru1 C32 -132.6(5)
C30 C31 Ru1 C34 -65.6(3)
C32 C31 Ru1 C34 67.0(3)
C30 C31 Ru1 C1 148.4(3)
C32 C31 Ru1 C1 -79.0(3)
C30 C31 Ru1 C35 -28.8(3)
C32 C31 Ru1 C35 103.7(3)
C30 C31 Ru1 C33 -103.1(3)
C32 C31 Ru1 C33 29.5(3)
C32 C31 Ru1 C30 132.6(5)
C30 C31 Ru1 S2 -67.1(6)
C32 C31 Ru1 S2 65.5(6)
C30 C31 Ru1 S1 68.9(3)
C32 C31 Ru1 S1 -158.5(3)
C30 C31 Ru1 P3 110.6(3)
C32 C31 Ru1 P3 -116.9(3)
C35 C34 Ru1 C32 101.5(3)
C33 C34 Ru1 C32 -31.2(3)
C35 C34 Ru1 C31 63.9(3)
C33 C34 Ru1 C31 -68.8(3)
C35 C34 Ru1 C1 152.8(3)
C33 C34 Ru1 C1 20.1(4)
C33 C34 Ru1 C35 -132.7(4)
C35 C34 Ru1 C33 132.7(4)
C35 C34 Ru1 C30 28.1(3)
C33 C34 Ru1 C30 -104.6(3)
C35 C34 Ru1 S2 -116.6(3)
C33 C34 Ru1 S2 110.7(3)
C35 C34 Ru1 S1 -34.9(4)
C33 C34 Ru1 S1 -167.6(2)
C35 C34 Ru1 P3 41.6(8)
C33 C34 Ru1 P3 -91.1(7)
P2 C1 Ru1 C32 120.5(2)
P3 C1 Ru1 C32 -118.71(19)
P2 C1 Ru1 C31 157.4(2)
P3 C1 Ru1 C31 -81.8(2)
P2 C1 Ru1 C34 74.6(3)
P3 C1 Ru1 C34 -164.6(2)
P2 C1 Ru1 C35 166.5(5)
P3 C1 Ru1 C35 -72.7(6)
P2 C1 Ru1 C33 87.5(2)
P3 C1 Ru1 C33 -151.73(17)
P2 C1 Ru1 C30 -179.4(2)
P3 C1 Ru1 C30 -58.6(3)
P2 C1 Ru1 S2 -11.87(19)
P3 C1 Ru1 S2 108.92(12)
P2 C1 Ru1 S1 -99.82(19)
P3 C1 Ru1 S1 20.97(11)
P2 C1 Ru1 P3 -120.8(3)
C30 C35 Ru1 C32 66.1(3)
C34 C35 Ru1 C32 -66.9(3)
C30 C35 Ru1 C31 28.8(3)
C34 C35 Ru1 C31 -104.2(3)
C30 C35 Ru1 C34 133.0(5)
C30 C35 Ru1 C1 18.9(7)
C34 C35 Ru1 C1 -114.2(5)
C30 C35 Ru1 C33 104.2(4)
C34 C35 Ru1 C33 -28.8(3)
C34 C35 Ru1 C30 -133.0(5)
C30 C35 Ru1 S2 -162.8(3)
C34 C35 Ru1 S2 64.2(3)
C30 C35 Ru1 S1 -71.2(3)
C34 C35 Ru1 S1 155.7(3)
C30 C35 Ru1 P3 -37.5(4)
C34 C35 Ru1 P3 -170.5(2)
C34 C33 Ru1 C32 129.3(4)
C37 C33 Ru1 C32 -113.2(6)
C34 C33 Ru1 C31 100.0(3)
C32 C33 Ru1 C31 -29.3(3)
C37 C33 Ru1 C31 -142.5(6)
C32 C33 Ru1 C34 -129.3(4)
C37 C33 Ru1 C34 117.5(7)
C34 C33 Ru1 C1 -168.3(2)
C32 C33 Ru1 C1 62.4(3)
C37 C33 Ru1 C1 -50.8(6)
C34 C33 Ru1 C35 28.8(3)
C32 C33 Ru1 C35 -100.5(3)
C37 C33 Ru1 C35 146.3(6)
C34 C33 Ru1 C30 64.3(3)
C32 C33 Ru1 C30 -64.9(3)
C37 C33 Ru1 C30 -178.2(6)
C34 C33 Ru1 S2 -69.1(3)
C32 C33 Ru1 S2 161.6(3)
C37 C33 Ru1 S2 48.4(6)
C34 C33 Ru1 S1 53.5(9)
C32 C33 Ru1 S1 -75.7(8)
C37 C33 Ru1 S1 171.1(5)
C34 C33 Ru1 P3 163.42(19)
C32 C33 Ru1 P3 34.2(4)
C37 C33 Ru1 P3 -79.0(6)
C31 C30 Ru1 C32 29.4(3)
C35 C30 Ru1 C32 -102.7(3)
C36 C30 Ru1 C32 142.3(6)
C35 C30 Ru1 C31 -132.1(5)
C36 C30 Ru1 C31 113.0(7)
C31 C30 Ru1 C34 103.3(4)
C35 C30 Ru1 C34 -28.9(3)
C36 C30 Ru1 C34 -143.8(6)
C31 C30 Ru1 C1 -41.3(4)
C35 C30 Ru1 C1 -173.4(3)
C36 C30 Ru1 C1 71.6(6)
C31 C30 Ru1 C35 132.1(5)
C36 C30 Ru1 C35 -114.9(7)
C31 C30 Ru1 C33 66.7(3)
C35 C30 Ru1 C33 -65.4(3)
C36 C30 Ru1 C33 179.7(6)
C31 C30 Ru1 S2 155.9(3)
C35 C30 Ru1 S2 23.8(4)
C36 C30 Ru1 S2 -91.1(6)
C31 C30 Ru1 S1 -115.3(3)
C35 C30 Ru1 S1 112.6(3)
C36 C30 Ru1 S1 -2.3(6)
C31 C30 Ru1 P3 -74.3(3)
C35 C30 Ru1 P3 153.6(3)
C36 C30 Ru1 P3 38.7(6)
P1 S2 Ru1 C32 -123.83(17)
P1 S2 Ru1 C31 -172.3(5)
P1 S2 Ru1 C34 -173.75(12)
P1 S2 Ru1 C1 -27.51(10)
P1 S2 Ru1 C35 152.95(13)
P1 S2 Ru1 C33 -138.96(12)
P1 S2 Ru1 C30 138.96(19)
P1 S2 Ru1 S1 50.06(6)
P1 S2 Ru1 P3 10.17(6)
P3 S1 Ru1 C32 57.62(19)
P3 S1 Ru1 C31 77.27(15)
P3 S1 Ru1 C34 165.38(17)
P3 S1 Ru1 C1 -18.99(10)
P3 S1 Ru1 C35 144.56(14)
P3 S1 Ru1 C33 121.2(7)
P3 S1 Ru1 C30 110.61(15)
P3 S1 Ru1 S2 -115.54(4)
C1 P3 Ru1 C32 67.0(2)
C24 P3 Ru1 C32 -34.65(19)
C18 P3 Ru1 C32 142.2(3)
S1 P3 Ru1 C32 -143.87(15)
C1 P3 Ru1 C31 101.9(2)
C24 P3 Ru1 C31 0.3(2)
C18 P3 Ru1 C31 177.1(3)
S1 P3 Ru1 C31 -108.95(16)
C1 P3 Ru1 C34 123.7(7)
C24 P3 Ru1 C34 22.0(7)
C18 P3 Ru1 C34 -161.1(7)
S1 P3 Ru1 C34 -87.2(7)
C24 P3 Ru1 C1 -101.7(2)
C18 P3 Ru1 C1 75.2(3)
S1 P3 Ru1 C1 149.11(16)
C1 P3 Ru1 C35 158.2(2)
C24 P3 Ru1 C35 56.5(2)
C18 P3 Ru1 C35 -126.6(3)
S1 P3 Ru1 C35 -52.7(2)
C1 P3 Ru1 C33 45.8(3)
C24 P3 Ru1 C33 -55.9(2)
C18 P3 Ru1 C33 121.0(3)
S1 P3 Ru1 C33 -165.1(2)
C1 P3 Ru1 C30 136.5(2)
C24 P3 Ru1 C30 34.8(2)
C18 P3 Ru1 C30 -148.3(3)
S1 P3 Ru1 C30 -74.38(16)
C1 P3 Ru1 S2 -78.83(16)
C24 P3 Ru1 S2 179.50(13)
C18 P3 Ru1 S2 -3.6(3)
S1 P3 Ru1 S2 70.28(5)
C1 P3 Ru1 S1 -149.11(16)
C24 P3 Ru1 S1 109.22(13)
C18 P3 Ru1 S1 -73.9(3)
